data_7014719
loop_
_publ_author_name
'Nihei, Masayuki'
'Takahashi, Nobukazu'
'Nishikawa, Hiroyuki'
'Oshio, Hiroki'

_publ_section_title
;
 Spin-crossover behavior and electrical conduction property in iron(ii)
 complexes with tetrathiafulvalene moieties.
;
_journal_issue 10
_journal_name_full 'Dalton transactions (Cambridge, England : 2003)'
_journal_page_first 2154
_journal_page_last 2156
_journal_paper_doi 10.1039/c0dt01092h
_journal_volume 40
_journal_year 2011
_chemical_formula_sum 'C122 H62 B2 F8 Fe2 N38 Ni4 S32'
_chemical_formula_weight 3606.18
_chemical_name_systematic
;
?
;
_space_group_IT_number 2
_symmetry_cell_setting triclinic
_symmetry_space_group_name_Hall '-P 1'
_symmetry_space_group_name_H-M 'P -1'
_atom_sites_solution_hydrogens geom
_atom_sites_solution_primary direct
_atom_sites_solution_secondary difmap
_audit_creation_method SHELXL-97
_cell_angle_alpha 89.772(2)
_cell_angle_beta 83.344(2)
_cell_angle_gamma 74.195(2)
_cell_formula_units_Z 1
_cell_length_a 13.828(2)
_cell_length_b 15.156(2)
_cell_length_c 18.255(3)
_cell_measurement_reflns_used 1023
_cell_measurement_temperature 300(2)
_cell_measurement_theta_max 23.01
_cell_measurement_theta_min 2.77
_cell_volume 3654.9(9)
_computing_cell_refinement 'Bruker SMART'
_computing_data_collection 'Bruker SMART'
_computing_data_reduction 'Bruker SHELXTL'
_computing_molecular_graphics 'Bruker SHELXTL'
_computing_publication_material 'Bruker SHELXTL'
_computing_structure_refinement 'SHELXL-97 (Sheldrick, 1997)'
_computing_structure_solution 'SHELXS-97 (Sheldrick, 1990)'
_diffrn_ambient_temperature 300(2)
_diffrn_detector_area_resol_mean 8.366[pixels/mm]
_diffrn_measured_fraction_theta_full 0.969
_diffrn_measured_fraction_theta_max 0.969
_diffrn_measurement_device_type 'CCD area detector'
_diffrn_measurement_method 'phi and omega scans'
_diffrn_radiation_monochromator graphite
_diffrn_radiation_source 'fine-focus sealed tube'
_diffrn_radiation_type MoK\a
_diffrn_radiation_wavelength 0.71073
_diffrn_reflns_av_R_equivalents 0.0198
_diffrn_reflns_av_sigmaI/netI 0.0594
_diffrn_reflns_limit_h_max 9
_diffrn_reflns_limit_h_min -15
_diffrn_reflns_limit_k_max 16
_diffrn_reflns_limit_k_min -16
_diffrn_reflns_limit_l_max 20
_diffrn_reflns_limit_l_min -20
_diffrn_reflns_number 14934
_diffrn_reflns_theta_full 23.30
_diffrn_reflns_theta_max 23.30
_diffrn_reflns_theta_min 2.25
_diffrn_standards_decay_% 0
_diffrn_standards_interval_time 510
_diffrn_standards_number 148
_exptl_absorpt_coefficient_mu 1.228
_exptl_absorpt_correction_T_max 0.9411
_exptl_absorpt_correction_T_min 0.7912
_exptl_absorpt_correction_type empirical
_exptl_crystal_colour 'dark brown'
_exptl_crystal_density_diffrn 1.638
_exptl_crystal_density_method 'not measured'
_exptl_crystal_description plate
_exptl_crystal_F_000 1818
_exptl_crystal_size_max 0.20
_exptl_crystal_size_mid 0.10
_exptl_crystal_size_min 0.05
_refine_diff_density_max 4.338
_refine_diff_density_min -0.919
_refine_diff_density_rms 0.117
_refine_ls_extinction_method none
_refine_ls_goodness_of_fit_ref 0.975
_refine_ls_hydrogen_treatment constr
_refine_ls_matrix_type full
_refine_ls_number_parameters 965
_refine_ls_number_reflns 10226
_refine_ls_number_restraints 0
_refine_ls_restrained_S_all 0.975
_refine_ls_R_factor_all 0.1132
_refine_ls_R_factor_gt 0.0779
_refine_ls_shift/su_max 0.001
_refine_ls_shift/su_mean 0.000
_refine_ls_structure_factor_coef Fsqd
_refine_ls_weighting_details 'calc w=1/[\s^2^(Fo^2^)+(0.1671P)^2^+0.0000P] where P=(Fo^2^+2Fc^2^)/3'
_refine_ls_weighting_scheme calc
_refine_ls_wR_factor_gt 0.2196
_refine_ls_wR_factor_ref 0.2463
_reflns_number_gt 6340
_reflns_number_total 10226
_reflns_threshold_expression >2sigma(I)
_cod_data_source_file C0DT01092H.TXT
_cod_data_source_block dc2ebf
_cod_original_cell_volume 3654.8(9)
_cod_original_sg_symbol_H-M P-1
_cod_database_code 7014719

loop_
_symmetry_equiv_pos_as_xyz
'x, y, z'
'-x, -y, -z'

loop_
_atom_site_label
_atom_site_type_symbol
_atom_site_fract_x
_atom_site_fract_y
_atom_site_fract_z
_atom_site_U_iso_or_equiv
_atom_site_adp_type
_atom_site_occupancy
_atom_site_symmetry_multiplicity
_atom_site_calc_flag
_atom_site_refinement_flags
_atom_site_disorder_assembly
_atom_site_disorder_group
Ni1 Ni 0.97548(11) 0.62227(9) 0.00989(8) 0.0912(5) Uani 1 1 d . . .
Ni2 Ni 0.38803(8) 0.91641(7) 0.89017(6) 0.0614(3) Uani 1 1 d . . .
Fe1 Fe 0.71820(8) 0.69551(7) 0.49954(5) 0.0474(3) Uani 1 1 d . . .
S1 S 0.93519(17) 0.86896(16) 0.02772(12) 0.0644(6) Uani 1 1 d . . .
S2 S 1.14780(17) 0.86376(17) -0.01153(13) 0.0726(7) Uani 1 1 d . . .
S3 S 0.8868(2) 0.9508(2) -0.13224(15) 0.0872(8) Uani 1 1 d . . .
S4 S 1.0988(2) 0.94706(19) -0.16939(14) 0.0852(8) Uani 1 1 d . . .
S5 S 0.6280(2) 0.55653(16) 0.99575(12) 0.0728(7) Uani 1 1 d . . .
S6 S 0.6338(2) 0.37065(15) 1.04219(12) 0.0688(6) Uani 1 1 d . . .
S7 S 0.5561(2) 0.63011(19) 1.16489(17) 0.0946(9) Uani 1 1 d . . .
S8 S 0.5912(2) 0.44134(19) 1.21201(13) 0.0793(7) Uani 1 1 d . . .
S9 S 0.8434(2) 0.6120(2) 0.08465(15) 0.0861(8) Uani 1 1 d . . .
S10 S 1.0777(2) 0.5705(2) 0.09408(18) 0.0965(9) Uani 1 1 d . . .
S11 S 0.8736(2) 0.66827(19) -0.07179(15) 0.0868(8) Uani 1 1 d . . .
S12 S 1.1064(2) 0.6297(2) -0.05916(19) 0.1003(10) Uani 1 1 d . . .
S13 S 0.3748(3) 0.99192(17) 0.79113(14) 0.0903(9) Uani 1 1 d . . .
S14 S 0.4106(2) 0.78956(15) 0.83085(12) 0.0711(7) Uani 1 1 d . . .
S15 S 0.35185(19) 1.04563(16) 0.94873(14) 0.0759(7) Uani 1 1 d . . .
S16 S 0.4175(2) 0.84108(17) 0.98889(13) 0.0778(7) Uani 1 1 d . . .
F1 F 0.7409(6) 0.2558(5) 0.7960(3) 0.128(2) Uani 1 1 d . A .
F2 F 0.8676(18) 0.231(4) 0.7018(10) 0.132(14) Uani 0.55(6) 1 d P A 1
F3 F 0.7538(18) 0.162(2) 0.6979(15) 0.110(7) Uani 0.55(6) 1 d P A 1
F4 F 0.684(2) 0.3113(18) 0.6939(19) 0.112(9) Uani 0.55(6) 1 d P A 1
F2' F 0.831(3) 0.306(5) 0.715(3) 0.180(18) Uani 0.45(6) 1 d P A 2
F3' F 0.807(7) 0.171(3) 0.707(2) 0.19(3) Uani 0.45(6) 1 d P A 2
F4' F 0.721(3) 0.291(3) 0.679(2) 0.156(15) Uani 0.45(6) 1 d P A 2
N1 N 0.7731(5) 0.7297(4) 0.3969(3) 0.0475(15) Uani 1 1 d . . .
N2 N 0.8778(5) 0.6559(4) 0.4986(3) 0.0554(16) Uani 1 1 d . . .
N3 N 0.9287(5) 0.6717(4) 0.4350(3) 0.0555(16) Uani 1 1 d . . .
N4 N 0.5880(5) 0.7493(5) 0.4443(3) 0.0597(17) Uani 1 1 d . . .
N5 N 0.6088(5) 0.7801(4) 0.3776(3) 0.0511(16) Uani 1 1 d . . .
N6 N 0.6874(5) 0.6599(4) 0.6055(3) 0.0537(16) Uani 1 1 d . . .
N7 N 0.7036(5) 0.5589(4) 0.4899(3) 0.0580(17) Uani 1 1 d . . .
N8 N 0.6913(5) 0.5189(4) 0.5566(3) 0.0523(16) Uani 1 1 d . . .
N9 N 0.6956(6) 0.8194(5) 0.5636(4) 0.0665(19) Uani 1 1 d . . .
N10 N 0.6833(6) 0.8052(4) 0.6371(4) 0.0630(18) Uani 1 1 d . . .
N11 N 0.7763(9) 0.5543(8) 0.2778(6) 0.112(3) Uani 1 1 d . . .
N12 N 1.0726(9) 0.4977(8) 0.2872(7) 0.131(4) Uani 1 1 d . . .
N13 N 0.8802(8) 0.7521(7) -0.2658(6) 0.108(3) Uani 1 1 d . . .
N14 N 1.1772(10) 0.7092(10) -0.2441(9) 0.166(6) Uani 1 1 d . . .
N15 N 0.3816(11) 0.9643(9) 0.5899(6) 0.162(5) Uani 1 1 d . . .
N16 N 0.4361(7) 0.6953(6) 0.6414(4) 0.090(3) Uani 1 1 d . . .
N17 N 0.3400(8) 1.1443(8) 1.1353(5) 0.120(4) Uani 1 1 d . . .
N18 N 0.4342(12) 0.8769(9) 1.1842(6) 0.167(6) Uani 1 1 d . . .
C1 C 0.7107(6) 0.7676(5) 0.3490(4) 0.0503(19) Uani 1 1 d . . .
C2 C 0.7435(6) 0.7904(5) 0.2801(4) 0.0525(19) Uani 1 1 d . . .
H2 H 0.6976 0.8148 0.2470 0.063 Uiso 1 1 calc R . .
C3 C 0.8469(6) 0.7766(5) 0.2601(4) 0.0519(19) Uani 1 1 d . . .
C4 C 0.9129(6) 0.7343(5) 0.3102(4) 0.0530(19) Uani 1 1 d . . .
H4 H 0.9827 0.7204 0.2980 0.064 Uiso 1 1 calc R . .
C5 C 0.8718(6) 0.7140(5) 0.3776(4) 0.0491(18) Uani 1 1 d . . .
C6 C 1.0294(6) 0.6479(6) 0.4395(5) 0.070(2) Uani 1 1 d . . .
H6 H 1.0794 0.6540 0.4027 0.084 Uiso 1 1 calc R . .
C7 C 1.0445(7) 0.6143(7) 0.5058(5) 0.076(3) Uani 1 1 d . . .
H7 H 1.1064 0.5914 0.5238 0.092 Uiso 1 1 calc R . .
C8 C 0.9490(8) 0.6205(6) 0.5429(5) 0.072(3) Uani 1 1 d . . .
H8 H 0.9364 0.6027 0.5911 0.086 Uiso 1 1 calc R . .
C9 C 0.5223(7) 0.8158(6) 0.3467(5) 0.064(2) Uani 1 1 d . . .
H9 H 0.5175 0.8413 0.3004 0.077 Uiso 1 1 calc R . .
C10 C 0.4462(7) 0.8074(6) 0.3945(5) 0.072(2) Uani 1 1 d . . .
H10 H 0.3779 0.8255 0.3884 0.086 Uiso 1 1 calc R . .
C11 C 0.4884(7) 0.7664(7) 0.4559(5) 0.076(3) Uani 1 1 d . . .
H11 H 0.4521 0.7531 0.4987 0.091 Uiso 1 1 calc R . .
C12 C 0.8859(7) 0.8028(5) 0.1876(4) 0.058(2) Uani 1 1 d . . .
H12 H 0.8385 0.8239 0.1548 0.069 Uiso 1 1 calc R . .
C13 C 0.9774(7) 0.8000(6) 0.1642(4) 0.060(2) Uani 1 1 d . . .
H13 H 1.0243 0.7773 0.1970 0.073 Uiso 1 1 calc R . .
C14 C 1.0183(6) 0.8272(5) 0.0939(4) 0.057(2) Uani 1 1 d . . .
C15 C 1.1124(7) 0.8253(6) 0.0729(5) 0.069(2) Uani 1 1 d . . .
H15 H 1.1611 0.8026 0.1044 0.083 Uiso 1 1 calc R . .
C16 C 1.0286(6) 0.8906(6) -0.0371(5) 0.063(2) Uani 1 1 d . . .
C17 C 1.0066(7) 0.9247(5) -0.1055(4) 0.063(2) Uani 1 1 d . . .
C18 C 0.9239(13) 0.9960(8) -0.2153(6) 0.114(5) Uani 1 1 d . . .
H18 H 0.8769 1.0199 -0.2478 0.137 Uiso 1 1 calc R . .
C19 C 1.0208(12) 0.9958(8) -0.2319(6) 0.106(4) Uani 1 1 d . . .
H19 H 1.0437 1.0208 -0.2749 0.127 Uiso 1 1 calc R . .
C20 C 0.6792(6) 0.7165(5) 0.6620(4) 0.0533(19) Uani 1 1 d . . .
C21 C 0.6711(6) 0.6933(5) 0.7332(4) 0.0528(19) Uani 1 1 d . . .
H21 H 0.6670 0.7361 0.7706 0.063 Uiso 1 1 calc R . .
C22 C 0.6691(6) 0.6050(5) 0.7496(4) 0.056(2) Uani 1 1 d . . .
C23 C 0.6777(6) 0.5413(5) 0.6913(4) 0.056(2) Uani 1 1 d . . .
H23 H 0.6783 0.4807 0.7004 0.067 Uiso 1 1 calc R . .
C24 C 0.6850(6) 0.5727(5) 0.6203(4) 0.0524(19) Uani 1 1 d . . .
C25 C 0.6788(7) 0.4361(6) 0.5483(5) 0.070(2) Uani 1 1 d . . .
H25 H 0.6692 0.3970 0.5862 0.084 Uiso 1 1 calc R . .
C26 C 0.6824(8) 0.4179(7) 0.4762(6) 0.085(3) Uani 1 1 d . . .
H26 H 0.6774 0.3645 0.4539 0.102 Uiso 1 1 calc R . .
C27 C 0.6951(8) 0.4961(7) 0.4422(5) 0.080(3) Uani 1 1 d . . .
H27 H 0.6976 0.5040 0.3916 0.096 Uiso 1 1 calc R . .
C28 C 0.6935(9) 0.9060(7) 0.5587(6) 0.089(3) Uani 1 1 d . . .
H28 H 0.7006 0.9357 0.5145 0.107 Uiso 1 1 calc R . .
C29 C 0.6792(10) 0.9479(6) 0.6288(6) 0.103(4) Uani 1 1 d . . .
H29 H 0.6750 1.0089 0.6396 0.124 Uiso 1 1 calc R . .
C30 C 0.6729(8) 0.8846(6) 0.6756(6) 0.081(3) Uani 1 1 d . . .
H30 H 0.6629 0.8921 0.7267 0.097 Uiso 1 1 calc R . .
C31 C 0.6586(7) 0.5785(6) 0.8263(4) 0.063(2) Uani 1 1 d . . .
H31 H 0.6475 0.6250 0.8620 0.076 Uiso 1 1 calc R . .
C32 C 0.6632(6) 0.4959(6) 0.8502(4) 0.063(2) Uani 1 1 d . . .
H32 H 0.6772 0.4487 0.8149 0.076 Uiso 1 1 calc R . .
C33 C 0.6484(7) 0.4720(6) 0.9264(4) 0.062(2) Uani 1 1 d . . .
C34 C 0.6520(7) 0.3869(6) 0.9504(5) 0.067(2) Uani 1 1 d . . .
H34 H 0.6644 0.3378 0.9170 0.081 Uiso 1 1 calc R . .
C35 C 0.6156(6) 0.4859(5) 1.0671(4) 0.060(2) Uani 1 1 d . . .
C36 C 0.5909(6) 0.5155(6) 1.1398(5) 0.064(2) Uani 1 1 d . . .
C37 C 0.5243(9) 0.6116(9) 1.2561(6) 0.100(4) Uani 1 1 d . . .
H37 H 0.4963 0.6602 1.2899 0.120 Uiso 1 1 calc R . .
C38 C 0.5411(8) 0.5258(9) 1.2767(6) 0.091(3) Uani 1 1 d . . .
H38 H 0.5256 0.5121 1.3256 0.110 Uiso 1 1 calc R . .
C39 C 0.9011(10) 0.5740(7) 0.1614(7) 0.098(3) Uani 1 1 d . . .
C40 C 0.9994(9) 0.5560(7) 0.1647(6) 0.089(3) Uani 1 1 d . . .
C41 C 0.8238(10) 0.5591(8) 0.2266(7) 0.094(3) Uani 1 1 d . . .
C42 C 1.0418(9) 0.5198(8) 0.2334(8) 0.102(4) Uani 1 1 d . . .
C43 C 0.9544(8) 0.6901(7) -0.1448(6) 0.089(3) Uani 1 1 d . . .
C44 C 1.0563(9) 0.6748(7) -0.1389(7) 0.096(3) Uani 1 1 d . . .
C45 C 0.9115(9) 0.7226(9) -0.2130(8) 0.100(4) Uani 1 1 d . . .
C46 C 1.1253(10) 0.6939(10) -0.1996(9) 0.115(4) Uani 1 1 d . . .
C47 C 0.3887(7) 0.9108(7) 0.7242(5) 0.072(3) Uani 1 1 d . . .
C48 C 0.4048(7) 0.8224(7) 0.7409(4) 0.065(2) Uani 1 1 d . . .
C49 C 0.3851(10) 0.9391(8) 0.6472(6) 0.101(4) Uani 1 1 d . . .
C50 C 0.4216(7) 0.7516(6) 0.6856(5) 0.068(2) Uani 1 1 d . . .
C51 C 0.3702(7) 1.0137(8) 1.0370(5) 0.072(3) Uani 1 1 d . . .
C52 C 0.3985(7) 0.9251(8) 1.0554(5) 0.076(3) Uani 1 1 d . . .
C53 C 0.3538(7) 1.0867(8) 1.0920(6) 0.088(3) Uani 1 1 d . . .
C54 C 0.4157(11) 0.9005(9) 1.1278(6) 0.112(4) Uani 1 1 d . . .
B1 B 0.7688(11) 0.2498(11) 0.7238(7) 0.079(3) Uani 1 1 d . . .
N1S N 1.1016(12) 0.0812(8) 0.5985(7) 0.144(5) Uani 1 1 d . . .
C1S C 0.8784(14) 0.1253(10) 0.5222(8) 0.125(5) Uani 1 1 d . . .
H1S H 0.8556 0.1107 0.5695 0.150 Uiso 1 1 calc R . .
C2S C 0.8160(12) 0.1465(11) 0.4722(10) 0.134(5) Uani 1 1 d . . .
H2S H 0.7491 0.1452 0.4839 0.160 Uiso 1 1 calc R . .
C3S C 0.8469(15) 0.1699(11) 0.4041(10) 0.146(6) Uani 1 1 d . . .
H3S H 0.8009 0.1845 0.3695 0.175 Uiso 1 1 calc R . .
C4S C 0.9470(14) 0.1728(10) 0.3841(9) 0.132(5) Uani 1 1 d . . .
H4S H 0.9678 0.1930 0.3383 0.159 Uiso 1 1 calc R . .
C5S C 1.0128(11) 0.1441(9) 0.4360(8) 0.111(4) Uani 1 1 d . . .
H5S H 1.0815 0.1380 0.4239 0.133 Uiso 1 1 calc R . .
C6S C 0.9772(12) 0.1248(7) 0.5047(7) 0.093(3) Uani 1 1 d . . .
C7S C 1.0460(15) 0.0991(9) 0.5547(8) 0.122(5) Uani 1 1 d . . .

loop_
_atom_site_aniso_label
_atom_site_aniso_U_11
_atom_site_aniso_U_22
_atom_site_aniso_U_33
_atom_site_aniso_U_23
_atom_site_aniso_U_13
_atom_site_aniso_U_12
Ni1 0.0864(10) 0.0872(10) 0.1011(11) -0.0135(8) -0.0195(8) -0.0221(8)
Ni2 0.0698(7) 0.0647(7) 0.0504(7) 0.0021(5) -0.0113(5) -0.0177(6)
Fe1 0.0550(7) 0.0542(6) 0.0334(6) 0.0146(5) -0.0090(5) -0.0145(5)
S1 0.0595(13) 0.0827(15) 0.0548(13) 0.0168(11) -0.0025(10) -0.0281(12)
S2 0.0573(13) 0.0874(16) 0.0698(15) 0.0165(13) 0.0053(11) -0.0198(12)
S3 0.099(2) 0.0975(19) 0.0767(17) 0.0172(14) -0.0281(15) -0.0398(16)
S4 0.104(2) 0.0848(17) 0.0635(15) 0.0084(13) 0.0177(14) -0.0311(15)
S5 0.1080(19) 0.0658(14) 0.0492(13) 0.0054(11) -0.0067(12) -0.0325(14)
S6 0.0951(17) 0.0608(13) 0.0490(13) 0.0090(10) -0.0035(12) -0.0210(12)
S7 0.112(2) 0.0794(17) 0.094(2) -0.0163(15) -0.0035(17) -0.0325(16)
S8 0.0936(18) 0.0994(18) 0.0483(13) 0.0097(12) -0.0090(12) -0.0324(15)
S9 0.0802(17) 0.103(2) 0.0772(17) -0.0138(15) -0.0207(14) -0.0226(15)
S10 0.0762(18) 0.097(2) 0.116(2) -0.0285(18) -0.0105(16) -0.0224(16)
S11 0.0769(17) 0.0955(19) 0.0859(19) -0.0081(15) -0.0182(14) -0.0164(15)
S12 0.0705(17) 0.095(2) 0.136(3) -0.0249(19) -0.0125(17) -0.0233(15)
S13 0.141(3) 0.0624(14) 0.0687(16) 0.0152(12) -0.0285(16) -0.0228(16)
S14 0.1070(19) 0.0644(13) 0.0445(12) 0.0081(10) -0.0107(12) -0.0271(13)
S15 0.0780(16) 0.0703(15) 0.0754(16) -0.0097(12) -0.0152(13) -0.0110(13)
S16 0.108(2) 0.0814(16) 0.0536(14) 0.0096(12) -0.0221(13) -0.0370(15)
F1 0.151(6) 0.163(7) 0.063(4) -0.006(4) -0.008(4) -0.036(5)
F2 0.068(12) 0.22(4) 0.111(13) -0.004(15) -0.004(8) -0.045(18)
F3 0.108(13) 0.133(14) 0.101(11) -0.024(10) -0.030(9) -0.048(11)
F4 0.068(15) 0.095(12) 0.17(2) 0.036(11) -0.034(12) -0.009(11)
F2' 0.081(18) 0.23(5) 0.23(3) 0.06(3) 0.003(19) -0.07(3)
F3' 0.30(9) 0.13(3) 0.113(19) 0.029(18) -0.02(3) 0.01(4)
F4' 0.09(2) 0.22(3) 0.109(17) 0.054(17) -0.020(16) 0.047(19)
N1 0.048(4) 0.052(4) 0.042(3) 0.010(3) -0.010(3) -0.010(3)
N2 0.055(4) 0.064(4) 0.048(4) 0.017(3) -0.014(3) -0.016(3)
N3 0.062(4) 0.056(4) 0.048(4) 0.012(3) -0.011(3) -0.014(3)
N4 0.053(4) 0.075(5) 0.050(4) 0.017(3) -0.010(3) -0.015(4)
N5 0.051(4) 0.052(4) 0.047(4) 0.011(3) -0.009(3) -0.007(3)
N6 0.062(4) 0.055(4) 0.047(4) 0.007(3) -0.011(3) -0.021(3)
N7 0.077(5) 0.056(4) 0.041(4) 0.004(3) -0.016(3) -0.015(4)
N8 0.069(4) 0.051(4) 0.040(4) 0.002(3) -0.015(3) -0.019(3)
N9 0.090(5) 0.057(4) 0.054(4) 0.020(3) -0.014(4) -0.020(4)
N10 0.085(5) 0.050(4) 0.053(4) 0.005(3) -0.011(4) -0.017(4)
N11 0.117(8) 0.138(9) 0.093(8) 0.023(7) -0.008(6) -0.058(7)
N12 0.116(9) 0.122(9) 0.159(11) 0.048(8) -0.060(8) -0.023(7)
N13 0.093(7) 0.122(8) 0.120(8) 0.041(7) -0.021(6) -0.046(6)
N14 0.102(10) 0.181(13) 0.199(15) 0.070(11) 0.002(9) -0.018(9)
N15 0.236(15) 0.178(12) 0.077(7) 0.069(8) -0.052(8) -0.052(11)
N16 0.114(7) 0.107(7) 0.056(5) -0.002(5) -0.015(5) -0.040(6)
N17 0.121(8) 0.143(9) 0.092(7) -0.067(7) 0.001(6) -0.035(7)
N18 0.283(18) 0.191(12) 0.079(8) 0.021(8) -0.046(10) -0.142(13)
C1 0.052(5) 0.049(4) 0.051(5) 0.009(4) -0.009(4) -0.014(4)
C2 0.060(5) 0.054(5) 0.041(4) 0.021(4) -0.010(4) -0.010(4)
C3 0.061(5) 0.050(4) 0.045(4) 0.004(4) -0.003(4) -0.017(4)
C4 0.050(5) 0.059(5) 0.051(5) 0.005(4) 0.000(4) -0.018(4)
C5 0.053(5) 0.047(4) 0.051(5) 0.013(4) -0.014(4) -0.017(4)
C6 0.047(5) 0.077(6) 0.084(7) 0.020(5) -0.014(5) -0.009(5)
C7 0.060(6) 0.090(7) 0.083(7) 0.023(6) -0.028(5) -0.018(5)
C8 0.085(7) 0.071(6) 0.065(6) 0.020(5) -0.035(5) -0.019(5)
C9 0.067(6) 0.060(5) 0.064(6) 0.016(4) -0.023(5) -0.010(5)
C10 0.046(5) 0.083(6) 0.082(7) 0.003(5) -0.012(5) -0.009(5)
C11 0.059(6) 0.089(7) 0.071(6) 0.014(5) 0.002(5) -0.009(5)
C12 0.068(6) 0.062(5) 0.049(5) 0.008(4) -0.008(4) -0.027(4)
C13 0.070(6) 0.067(5) 0.046(5) 0.011(4) -0.007(4) -0.021(5)
C14 0.052(5) 0.063(5) 0.056(5) 0.007(4) -0.003(4) -0.017(4)
C15 0.070(6) 0.067(6) 0.067(6) 0.011(5) -0.008(5) -0.014(5)
C16 0.064(5) 0.066(5) 0.056(5) 0.004(4) -0.002(4) -0.017(4)
C17 0.078(6) 0.056(5) 0.051(5) 0.008(4) 0.007(4) -0.021(4)
C18 0.197(15) 0.099(8) 0.069(7) 0.018(6) -0.065(9) -0.059(10)
C19 0.173(13) 0.105(9) 0.054(6) 0.021(6) -0.012(8) -0.063(10)
C20 0.058(5) 0.053(5) 0.051(5) 0.004(4) -0.008(4) -0.018(4)
C21 0.064(5) 0.052(5) 0.042(5) 0.001(4) -0.006(4) -0.017(4)
C22 0.070(5) 0.062(5) 0.042(5) 0.006(4) -0.008(4) -0.027(4)
C23 0.067(5) 0.057(5) 0.045(5) 0.014(4) -0.008(4) -0.018(4)
C24 0.051(5) 0.059(5) 0.046(5) 0.003(4) -0.006(4) -0.014(4)
C25 0.101(7) 0.064(6) 0.056(6) 0.003(4) -0.020(5) -0.038(5)
C26 0.115(8) 0.074(6) 0.080(7) -0.002(6) -0.030(6) -0.041(6)
C27 0.095(7) 0.092(7) 0.054(6) -0.006(5) -0.029(5) -0.016(6)
C28 0.122(9) 0.060(6) 0.088(8) 0.026(6) -0.033(7) -0.020(6)
C29 0.162(11) 0.041(5) 0.100(9) 0.007(6) -0.028(8) -0.013(6)
C30 0.114(8) 0.046(5) 0.077(6) 0.003(5) -0.012(6) -0.013(5)
C31 0.085(6) 0.055(5) 0.047(5) -0.003(4) 0.003(4) -0.020(5)
C32 0.073(6) 0.077(6) 0.041(5) 0.007(4) -0.008(4) -0.020(5)
C33 0.084(6) 0.059(5) 0.043(5) -0.002(4) -0.008(4) -0.016(5)
C34 0.076(6) 0.067(6) 0.052(5) -0.002(4) -0.006(4) -0.010(5)
C35 0.072(6) 0.057(5) 0.053(5) 0.001(4) -0.004(4) -0.021(4)
C36 0.065(5) 0.064(5) 0.060(5) 0.001(4) -0.005(4) -0.017(4)
C37 0.108(9) 0.128(10) 0.076(7) -0.048(7) 0.017(6) -0.062(8)
C38 0.096(8) 0.133(10) 0.058(6) -0.017(6) -0.005(5) -0.054(8)
C39 0.108(9) 0.078(7) 0.112(9) -0.017(6) -0.030(8) -0.025(7)
C40 0.082(8) 0.093(7) 0.098(8) -0.016(6) -0.037(6) -0.023(6)
C41 0.109(10) 0.085(8) 0.089(9) -0.004(7) -0.024(8) -0.020(7)
C42 0.086(8) 0.089(8) 0.125(11) -0.004(8) -0.018(8) -0.013(7)
C43 0.078(7) 0.079(7) 0.106(9) 0.001(6) -0.028(6) -0.010(6)
C44 0.092(8) 0.080(7) 0.118(10) -0.005(7) -0.012(7) -0.026(6)
C45 0.084(8) 0.097(8) 0.114(10) 0.007(7) -0.012(7) -0.016(7)
C46 0.079(9) 0.111(10) 0.150(14) 0.009(9) -0.004(9) -0.023(8)
C47 0.093(7) 0.081(6) 0.047(5) 0.014(5) -0.020(5) -0.026(6)
C48 0.071(6) 0.084(6) 0.043(5) 0.009(4) -0.017(4) -0.021(5)
C49 0.138(10) 0.091(8) 0.084(8) 0.027(6) -0.039(7) -0.038(7)
C50 0.089(7) 0.074(6) 0.046(5) -0.001(5) -0.014(5) -0.028(5)
C51 0.055(5) 0.107(8) 0.056(5) -0.022(5) -0.005(4) -0.026(5)
C52 0.078(7) 0.105(8) 0.053(6) 0.001(5) -0.006(5) -0.041(6)
C53 0.065(6) 0.118(8) 0.078(7) -0.023(7) 0.004(5) -0.023(6)
C54 0.169(12) 0.160(12) 0.041(6) 0.019(7) -0.028(7) -0.094(10)
B1 0.073(9) 0.078(9) 0.078(9) 0.012(7) -0.016(7) -0.005(8)
N1S 0.209(15) 0.101(8) 0.125(11) -0.011(8) -0.030(10) -0.040(9)
C1S 0.158(15) 0.126(11) 0.083(10) -0.013(8) 0.033(10) -0.046(11)
C2S 0.114(12) 0.156(14) 0.112(12) -0.006(11) 0.026(10) -0.021(10)
C3S 0.149(16) 0.135(13) 0.123(14) -0.012(10) -0.012(11) 0.013(11)
C4S 0.146(14) 0.119(11) 0.120(12) -0.014(9) 0.018(11) -0.030(11)
C5S 0.118(10) 0.125(10) 0.099(10) 0.018(8) -0.006(8) -0.052(9)
C6S 0.134(11) 0.072(7) 0.074(8) -0.007(6) 0.004(8) -0.035(7)
C7S 0.198(17) 0.077(8) 0.095(10) 0.001(7) -0.033(11) -0.039(10)

loop_
_atom_type_symbol
_atom_type_description
_atom_type_scat_dispersion_real
_atom_type_scat_dispersion_imag
_atom_type_scat_source
C C 0.0033 0.0016 'International Tables Vol C Tables 4.2.6.8 and 6.1.1.4'
H H 0.0000 0.0000 'International Tables Vol C Tables 4.2.6.8 and 6.1.1.4'
B B 0.0013 0.0007 'International Tables Vol C Tables 4.2.6.8 and 6.1.1.4'
N N 0.0061 0.0033 'International Tables Vol C Tables 4.2.6.8 and 6.1.1.4'
F F 0.0171 0.0103 'International Tables Vol C Tables 4.2.6.8 and 6.1.1.4'
S S 0.1246 0.1234 'International Tables Vol C Tables 4.2.6.8 and 6.1.1.4'
Fe Fe 0.3463 0.8444 'International Tables Vol C Tables 4.2.6.8 and 6.1.1.4'
Ni Ni 0.3393 1.1124 'International Tables Vol C Tables 4.2.6.8 and 6.1.1.4'

loop_
_geom_angle_atom_site_label_1
_geom_angle_atom_site_label_2
_geom_angle_atom_site_label_3
_geom_angle
_geom_angle_site_symmetry_1
_geom_angle_site_symmetry_3
_geom_angle_publ_flag
S12 Ni1 S11 95.08(13) . . ?
S12 Ni1 S9 177.81(14) . . ?
S11 Ni1 S9 87.09(12) . . ?
S12 Ni1 S10 86.17(13) . . ?
S11 Ni1 S10 177.85(13) . . ?
S9 Ni1 S10 91.65(12) . . ?
S13 Ni2 S14 91.76(10) . . ?
S13 Ni2 S15 87.25(10) . . ?
S14 Ni2 S15 175.08(11) . . ?
S13 Ni2 S16 174.00(13) . . ?
S14 Ni2 S16 89.19(9) . . ?
S15 Ni2 S16 92.30(10) . . ?
N6 Fe1 N1 170.5(2) . . ?
N6 Fe1 N2 95.5(2) . . ?
N1 Fe1 N2 75.3(2) . . ?
N6 Fe1 N4 114.5(3) . . ?
N1 Fe1 N4 74.7(2) . . ?
N2 Fe1 N4 150.0(2) . . ?
N6 Fe1 N7 75.6(2) . . ?
N1 Fe1 N7 107.3(2) . . ?
N2 Fe1 N7 95.8(3) . . ?
N4 Fe1 N7 91.4(3) . . ?
N6 Fe1 N9 75.5(3) . . ?
N1 Fe1 N9 102.4(2) . . ?
N2 Fe1 N9 94.5(3) . . ?
N4 Fe1 N9 93.6(3) . . ?
N7 Fe1 N9 150.1(3) . . ?
C16 S1 C14 94.6(4) . . ?
C16 S2 C15 94.1(4) . . ?
C17 S3 C18 93.2(6) . . ?
C19 S4 C17 96.7(6) . . ?
C35 S5 C33 95.4(4) . . ?
C34 S6 C35 94.7(4) . . ?
C37 S7 C36 94.1(5) . . ?
C38 S8 C36 94.4(5) . . ?
C39 S9 Ni1 99.5(5) . . ?
C40 S10 Ni1 102.5(4) . . ?
C43 S11 Ni1 101.6(4) . . ?
C44 S12 Ni1 102.0(4) . . ?
C47 S13 Ni2 104.0(3) . . ?
C48 S14 Ni2 103.2(3) . . ?
C51 S15 Ni2 102.6(4) . . ?
C52 S16 Ni2 103.5(4) . . ?
C1 N1 C5 118.7(6) . . ?
C1 N1 Fe1 120.6(5) . . ?
C5 N1 Fe1 120.7(5) . . ?
N3 N2 C8 105.3(7) . . ?
N3 N2 Fe1 114.1(4) . . ?
C8 N2 Fe1 140.5(6) . . ?
N2 N3 C6 110.7(6) . . ?
N2 N3 C5 118.1(6) . . ?
C6 N3 C5 131.1(7) . . ?
C11 N4 N5 106.1(6) . . ?
C11 N4 Fe1 140.1(6) . . ?
N5 N4 Fe1 113.7(5) . . ?
N4 N5 C9 110.5(7) . . ?
N4 N5 C1 118.7(6) . . ?
C9 N5 C1 130.7(7) . . ?
C20 N6 C24 117.6(6) . . ?
C20 N6 Fe1 122.1(5) . . ?
C24 N6 Fe1 119.9(5) . . ?
C27 N7 N8 102.7(7) . . ?
C27 N7 Fe1 143.6(6) . . ?
N8 N7 Fe1 113.5(4) . . ?
C25 N8 N7 111.5(6) . . ?
C25 N8 C24 131.1(7) . . ?
N7 N8 C24 117.1(6) . . ?
C28 N9 N10 104.7(7) . . ?
C28 N9 Fe1 143.2(7) . . ?
N10 N9 Fe1 112.0(5) . . ?
N9 N10 C30 110.0(7) . . ?
N9 N10 C20 119.2(6) . . ?
C30 N10 C20 130.8(7) . . ?
N1 C1 C2 122.7(7) . . ?
N1 C1 N5 112.0(7) . . ?
C2 C1 N5 125.3(7) . . ?
C1 C2 C3 119.0(7) . . ?
C1 C2 H2 120.5 . . ?
C3 C2 H2 120.5 . . ?
C2 C3 C4 118.1(7) . . ?
C2 C3 C12 121.1(7) . . ?
C4 C3 C12 120.7(7) . . ?
C5 C4 C3 117.9(7) . . ?
C5 C4 H4 121.0 . . ?
C3 C4 H4 121.0 . . ?
N1 C5 C4 123.4(7) . . ?
N1 C5 N3 111.8(7) . . ?
C4 C5 N3 124.8(7) . . ?
C7 C6 N3 108.0(8) . . ?
C7 C6 H6 126.0 . . ?
N3 C6 H6 126.0 . . ?
C6 C7 C8 106.2(8) . . ?
C6 C7 H7 126.9 . . ?
C8 C7 H7 126.9 . . ?
N2 C8 C7 109.7(8) . . ?
N2 C8 H8 125.1 . . ?
C7 C8 H8 125.1 . . ?
C10 C9 N5 107.3(7) . . ?
C10 C9 H9 126.3 . . ?
N5 C9 H9 126.3 . . ?
C9 C10 C11 106.5(8) . . ?
C9 C10 H10 126.7 . . ?
C11 C10 H10 126.7 . . ?
N4 C11 C10 109.6(8) . . ?
N4 C11 H11 125.2 . . ?
C10 C11 H11 125.2 . . ?
C13 C12 C3 127.5(8) . . ?
C13 C12 H12 116.2 . . ?
C3 C12 H12 116.2 . . ?
C12 C13 C14 129.2(8) . . ?
C12 C13 H13 115.4 . . ?
C14 C13 H13 115.4 . . ?
C15 C14 C13 127.1(8) . . ?
C15 C14 S1 114.4(7) . . ?
C13 C14 S1 118.5(6) . . ?
C14 C15 S2 121.2(7) . . ?
C14 C15 H15 119.4 . . ?
S2 C15 H15 119.4 . . ?
C17 C16 S2 122.8(7) . . ?
C17 C16 S1 121.4(7) . . ?
S2 C16 S1 115.7(5) . . ?
C16 C17 S3 123.2(6) . . ?
C16 C17 S4 121.4(7) . . ?
S3 C17 S4 115.3(5) . . ?
C19 C18 S3 119.3(10) . . ?
C19 C18 H18 120.3 . . ?
S3 C18 H18 120.3 . . ?
C18 C19 S4 115.4(9) . . ?
C18 C19 H19 122.3 . . ?
S4 C19 H19 122.3 . . ?
N6 C20 C21 124.7(7) . . ?
N6 C20 N10 110.7(7) . . ?
C21 C20 N10 124.6(7) . . ?
C20 C21 C22 118.7(7) . . ?
C20 C21 H21 120.6 . . ?
C22 C21 H21 120.6 . . ?
C21 C22 C23 119.1(7) . . ?
C21 C22 C31 119.8(7) . . ?
C23 C22 C31 121.0(7) . . ?
C24 C23 C22 117.2(7) . . ?
C24 C23 H23 121.4 . . ?
C22 C23 H23 121.4 . . ?
N6 C24 C23 122.5(7) . . ?
N6 C24 N8 113.2(6) . . ?
C23 C24 N8 124.3(7) . . ?
N8 C25 C26 108.5(8) . . ?
N8 C25 H25 125.7 . . ?
C26 C25 H25 125.7 . . ?
C25 C26 C27 104.7(8) . . ?
C25 C26 H26 127.7 . . ?
C27 C26 H26 127.7 . . ?
N7 C27 C26 112.5(8) . . ?
N7 C27 H27 123.7 . . ?
C26 C27 H27 123.7 . . ?
N9 C28 C29 110.9(9) . . ?
N9 C28 H28 124.5 . . ?
C29 C28 H28 124.5 . . ?
C30 C29 C28 106.0(9) . . ?
C30 C29 H29 127.0 . . ?
C28 C29 H29 127.0 . . ?
C29 C30 N10 108.3(9) . . ?
C29 C30 H30 125.8 . . ?
N10 C30 H30 125.8 . . ?
C32 C31 C22 126.7(8) . . ?
C32 C31 H31 116.7 . . ?
C22 C31 H31 116.7 . . ?
C31 C32 C33 125.7(8) . . ?
C31 C32 H32 117.1 . . ?
C33 C32 H32 117.1 . . ?
C34 C33 C32 125.3(8) . . ?
C34 C33 S5 115.2(6) . . ?
C32 C33 S5 119.5(6) . . ?
C33 C34 S6 119.1(7) . . ?
C33 C34 H34 120.4 . . ?
S6 C34 H34 120.4 . . ?
C36 C35 S5 123.7(6) . . ?
C36 C35 S6 120.8(6) . . ?
S5 C35 S6 115.4(5) . . ?
C35 C36 S7 121.9(7) . . ?
C35 C36 S8 122.9(7) . . ?
S7 C36 S8 115.2(5) . . ?
C38 C37 S7 117.4(9) . . ?
C38 C37 H37 121.3 . . ?
S7 C37 H37 121.3 . . ?
C37 C38 S8 118.4(9) . . ?
C37 C38 H38 120.8 . . ?
S8 C38 H38 120.8 . . ?
C40 C39 C41 123.7(11) . . ?
C40 C39 S9 124.4(11) . . ?
C41 C39 S9 111.8(9) . . ?
C39 C40 C42 119.8(12) . . ?
C39 C40 S10 121.9(10) . . ?
C42 C40 S10 118.3(9) . . ?
N11 C41 C39 170.5(13) . . ?
N12 C42 C40 175.8(14) . . ?
C44 C43 C45 121.7(11) . . ?
C44 C43 S11 120.4(9) . . ?
C45 C43 S11 117.8(8) . . ?
C43 C44 C46 121.2(12) . . ?
C43 C44 S12 120.7(10) . . ?
C46 C44 S12 118.1(10) . . ?
N13 C45 C43 176.1(14) . . ?
N14 C46 C44 179(2) . . ?
C48 C47 C49 120.5(8) . . ?
C48 C47 S13 120.6(7) . . ?
C49 C47 S13 118.8(7) . . ?
C47 C48 C50 122.2(8) . . ?
C47 C48 S14 120.3(7) . . ?
C50 C48 S14 117.4(7) . . ?
N15 C49 C47 177.0(13) . . ?
N16 C50 C48 179.1(11) . . ?
C52 C51 C53 120.9(9) . . ?
C52 C51 S15 122.1(7) . . ?
C53 C51 S15 116.9(9) . . ?
C51 C52 C54 121.1(10) . . ?
C51 C52 S16 119.5(7) . . ?
C54 C52 S16 119.4(9) . . ?
N17 C53 C51 179.5(11) . . ?
N18 C54 C52 176.0(18) . . ?
F4' B1 F3' 114(3) . . ?
F4' B1 F1 125(3) . . ?
F3' B1 F1 108(2) . . ?
F4' B1 F2 111(3) . . ?
F3' B1 F2 67(3) . . ?
F1 B1 F2 116.8(13) . . ?
F4' B1 F2' 89(3) . . ?
F3' B1 F2' 116(3) . . ?
F1 B1 F2' 103(3) . . ?
F2 B1 F2' 49.2(17) . . ?
F4' B1 F4 22(2) . . ?
F3' B1 F4 127(4) . . ?
F1 B1 F4 103.9(19) . . ?
F2 B1 F4 130(3) . . ?
F2' B1 F4 96(3) . . ?
F4' B1 F3 92(2) . . ?
F3' B1 F3 33(5) . . ?
F1 B1 F3 106.0(16) . . ?
F2 B1 F3 97(2) . . ?
F2' B1 F3 144(3) . . ?
F4 B1 F3 97.8(15) . . ?
C2S C1S C6S 119.6(15) . . ?
C2S C1S H1S 120.2 . . ?
C6S C1S H1S 120.2 . . ?
C1S C2S C3S 121.2(17) . . ?
C1S C2S H2S 119.4 . . ?
C3S C2S H2S 119.4 . . ?
C2S C3S C4S 121.3(17) . . ?
C2S C3S H3S 119.3 . . ?
C4S C3S H3S 119.3 . . ?
C5S C4S C3S 116.3(15) . . ?
C5S C4S H4S 121.9 . . ?
C3S C4S H4S 121.9 . . ?
C6S C5S C4S 119.9(14) . . ?
C6S C5S H5S 120.0 . . ?
C4S C5S H5S 120.0 . . ?
C5S C6S C1S 121.4(14) . . ?
C5S C6S C7S 117.2(15) . . ?
C1S C6S C7S 121.3(15) . . ?
N1S C7S C6S 176.9(16) . . ?

loop_
_geom_bond_atom_site_label_1
_geom_bond_atom_site_label_2
_geom_bond_distance
_geom_bond_site_symmetry_2
_geom_bond_publ_flag
Ni1 S12 2.112(3) . ?
Ni1 S11 2.153(3) . ?
Ni1 S9 2.191(3) . ?
Ni1 S10 2.206(3) . ?
Ni2 S13 2.135(3) . ?
Ni2 S14 2.139(2) . ?
Ni2 S15 2.142(3) . ?
Ni2 S16 2.149(3) . ?
Fe1 N6 2.035(6) . ?
Fe1 N1 2.057(6) . ?
Fe1 N2 2.121(6) . ?
Fe1 N4 2.131(6) . ?
Fe1 N7 2.144(6) . ?
Fe1 N9 2.145(7) . ?
S1 C16 1.746(9) . ?
S1 C14 1.761(8) . ?
S2 C16 1.707(9) . ?
S2 C15 1.712(9) . ?
S3 C17 1.723(9) . ?
S3 C18 1.741(13) . ?
S4 C19 1.690(13) . ?
S4 C17 1.729(8) . ?
S5 C35 1.706(8) . ?
S5 C33 1.749(8) . ?
S6 C34 1.692(8) . ?
S6 C35 1.749(8) . ?
S7 C37 1.715(11) . ?
S7 C36 1.720(9) . ?
S8 C38 1.688(11) . ?
S8 C36 1.728(9) . ?
S9 C39 1.713(12) . ?
S10 C40 1.639(12) . ?
S11 C43 1.728(12) . ?
S12 C44 1.742(12) . ?
S13 C47 1.694(9) . ?
S14 C48 1.719(8) . ?
S15 C51 1.707(10) . ?
S16 C52 1.709(10) . ?
F1 B1 1.326(14) . ?
F2 B1 1.33(2) . ?
F3 B1 1.49(3) . ?
F4 B1 1.44(3) . ?
F2' B1 1.37(4) . ?
F3' B1 1.19(4) . ?
F4' B1 1.17(4) . ?
N1 C1 1.319(9) . ?
N1 C5 1.325(9) . ?
N2 N3 1.342(9) . ?
N2 C8 1.344(10) . ?
N3 C6 1.352(10) . ?
N3 C5 1.428(9) . ?
N4 C11 1.322(11) . ?
N4 N5 1.330(8) . ?
N5 C9 1.357(10) . ?
N5 C1 1.407(10) . ?
N6 C20 1.319(9) . ?
N6 C24 1.356(9) . ?
N7 C27 1.330(11) . ?
N7 N8 1.371(8) . ?
N8 C25 1.324(10) . ?
N8 C24 1.404(9) . ?
N9 C28 1.308(11) . ?
N9 N10 1.358(9) . ?
N10 C30 1.360(11) . ?
N10 C20 1.432(10) . ?
N11 C41 1.093(14) . ?
N12 C42 1.128(14) . ?
N13 C45 1.141(14) . ?
N14 C46 1.086(16) . ?
N15 C49 1.113(12) . ?
N16 C50 1.136(11) . ?
N17 C53 1.142(12) . ?
N18 C54 1.122(13) . ?
C1 C2 1.363(10) . ?
C2 C3 1.391(11) . ?
C2 H2 0.9300 . ?
C3 C4 1.397(10) . ?
C3 C12 1.466(11) . ?
C4 C5 1.365(10) . ?
C4 H4 0.9300 . ?
C6 C7 1.327(12) . ?
C6 H6 0.9300 . ?
C7 C8 1.391(13) . ?
C7 H7 0.9300 . ?
C8 H8 0.9300 . ?
C9 C10 1.320(12) . ?
C9 H9 0.9300 . ?
C10 C11 1.389(12) . ?
C10 H10 0.9300 . ?
C11 H11 0.9300 . ?
C12 C13 1.277(11) . ?
C12 H12 0.9300 . ?
C13 C14 1.447(11) . ?
C13 H13 0.9300 . ?
C14 C15 1.306(11) . ?
C15 H15 0.9300 . ?
C16 C17 1.383(11) . ?
C18 C19 1.339(17) . ?
C18 H18 0.9300 . ?
C19 H19 0.9300 . ?
C20 C21 1.344(10) . ?
C21 C22 1.377(10) . ?
C21 H21 0.9300 . ?
C22 C23 1.412(11) . ?
C22 C31 1.457(11) . ?
C23 C24 1.382(10) . ?
C23 H23 0.9300 . ?
C25 C26 1.339(12) . ?
C25 H25 0.9300 . ?
C26 C27 1.379(13) . ?
C26 H26 0.9300 . ?
C27 H27 0.9300 . ?
C28 C29 1.400(14) . ?
C28 H28 0.9300 . ?
C29 C30 1.297(13) . ?
C29 H29 0.9300 . ?
C30 H30 0.9300 . ?
C31 C32 1.312(11) . ?
C31 H31 0.9300 . ?
C32 C33 1.441(11) . ?
C32 H32 0.9300 . ?
C33 C34 1.351(11) . ?
C34 H34 0.9300 . ?
C35 C36 1.377(11) . ?
C37 C38 1.318(15) . ?
C37 H37 0.9300 . ?
C38 H38 0.9300 . ?
C39 C40 1.319(14) . ?
C39 C41 1.563(18) . ?
C40 C42 1.486(16) . ?
C43 C44 1.382(14) . ?
C43 C45 1.467(16) . ?
C44 C46 1.458(18) . ?
C47 C48 1.337(12) . ?
C47 C49 1.471(13) . ?
C48 C50 1.429(12) . ?
C51 C52 1.346(13) . ?
C51 C53 1.450(14) . ?
C52 C54 1.401(13) . ?
N1S C7S 1.154(17) . ?
C1S C2S 1.309(18) . ?
C1S C6S 1.365(18) . ?
C1S H1S 0.9300 . ?
C2S C3S 1.35(2) . ?
C2S H2S 0.9300 . ?
C3S C4S 1.40(2) . ?
C3S H3S 0.9300 . ?
C4S C5S 1.378(18) . ?
C4S H4S 0.9300 . ?
C5S C6S 1.354(15) . ?
C5S H5S 0.9300 . ?
C6S C7S 1.373(18) . ?
